data_7056531
loop_
_publ_author_name
'Baruah, Jubaraj Bikash'
'Tarai, Arup'

_publ_section_title
;
 Competing phenol-imidazole and phenol-phenol interactions in flexible
 supramolecular environment of
 N,N'-bis(3-imidazol-1-yl-propyl)naphthalenediimide causing domain
 expansion
;
_journal_name_full 'New J. Chem.'
_journal_paper_doi 10.1039/C7NJ02322G
_journal_year 2017
_chemical_formula_moiety 'C26 H22 N6 O4, C6 H6 O2'
_chemical_formula_sum 'C32 H28 N6 O6'
_chemical_formula_weight 592.60
_space_group_crystal_system triclinic
_space_group_IT_number 2
_space_group_name_Hall '-P 1'
_space_group_name_H-M_alt 'P -1'
_symmetry_space_group_name_Hall '-P 1'
_symmetry_space_group_name_H-M 'P -1'
_atom_sites_solution_hydrogens geom
_audit_creation_date 2017-07-12
_audit_creation_method
;
Olex2 1.2-dev
(compiled 2017.07.04 svn.r3433 for OlexSys, GUI svn.r5356)
;
_audit_update_record
;
2017-08-11 deposited with the CCDC.
2017-08-21 downloaded from the CCDC.
;
_cell_angle_alpha 86.803(4)
_cell_angle_beta 88.439(3)
_cell_angle_gamma 69.925(4)
_cell_formula_units_Z 2
_cell_length_a 9.4179(5)
_cell_length_b 9.5207(5)
_cell_length_c 16.3424(8)
_cell_measurement_reflns_used 1204
_cell_measurement_temperature 296(2)
_cell_measurement_theta_max 22.30
_cell_measurement_theta_min 2.28
_cell_volume 1374.12(13)
_computing_data_collection 'Bruker SMART'
_computing_molecular_graphics 'Olex2 (Dolomanov et al., 2009)'
_computing_publication_material 'Olex2 (Dolomanov et al., 2009)'
_computing_structure_refinement 'ShelXL (Sheldrick, 2015)'
_computing_structure_solution 'Bruker SHELXTL'
_diffrn_ambient_temperature 296.15
_diffrn_measured_fraction_theta_full 0.980
_diffrn_measured_fraction_theta_max 0.980
_diffrn_measurement_device_type 'CCD area detector'
_diffrn_measurement_method 'phi and omega scans'
_diffrn_radiation_type MoK\a
_diffrn_radiation_wavelength 0.71073
_diffrn_reflns_av_R_equivalents 0.0477
_diffrn_reflns_av_unetI/netI 0.1091
_diffrn_reflns_Laue_measured_fraction_full 0.980
_diffrn_reflns_Laue_measured_fraction_max 0.980
_diffrn_reflns_limit_h_max 11
_diffrn_reflns_limit_h_min -11
_diffrn_reflns_limit_k_max 11
_diffrn_reflns_limit_k_min -11
_diffrn_reflns_limit_l_max 19
_diffrn_reflns_limit_l_min -19
_diffrn_reflns_number 14271
_diffrn_reflns_point_group_measured_fraction_full 0.980
_diffrn_reflns_point_group_measured_fraction_max 0.980
_diffrn_reflns_theta_full 24.999
_diffrn_reflns_theta_max 24.999
_diffrn_reflns_theta_min 1.248
_exptl_absorpt_coefficient_mu 0.102
_exptl_absorpt_correction_T_max 0.987
_exptl_absorpt_correction_T_min 0.975
_exptl_absorpt_correction_type multi-scan
_exptl_absorpt_process_details multi-scan
_exptl_crystal_colour Brown
_exptl_crystal_density_diffrn 1.432
_exptl_crystal_description Block
_exptl_crystal_F_000 620
_exptl_crystal_size_max 0.31
_exptl_crystal_size_mid 0.21
_exptl_crystal_size_min 0.13
_refine_diff_density_max 0.259
_refine_diff_density_min -0.226
_refine_diff_density_rms 0.048
_refine_ls_extinction_method none
_refine_ls_goodness_of_fit_ref 1.049
_refine_ls_hydrogen_treatment constr
_refine_ls_matrix_type full
_refine_ls_number_parameters 471
_refine_ls_number_reflns 4740
_refine_ls_number_restraints 102
_refine_ls_restrained_S_all 1.042
_refine_ls_R_factor_all 0.1039
_refine_ls_R_factor_gt 0.0621
_refine_ls_shift/su_max 0.000
_refine_ls_shift/su_mean 0.000
_refine_ls_structure_factor_coef Fsqd
_refine_ls_weighting_details 'w=1/[\s^2^(Fo^2^)+(0.0525P)^2^+0.3233P] where P=(Fo^2^+2Fc^2^)/3'
_refine_ls_weighting_scheme calc
_refine_ls_wR_factor_gt 0.1604
_refine_ls_wR_factor_ref 0.1959
_reflns_Friedel_coverage 0.000
_reflns_number_gt 2872
_reflns_number_total 4740
_reflns_threshold_expression 'I > 2\s(I)'
_cod_data_source_file c7nj02322g2.cif
_cod_data_source_block L(cat)
_cod_database_code 7056531
_shelx_shelxl_version_number 2014/7
_shelx_space_group_comment
;
The symmetry employed for this shelxl refinement is uniquely defined
by the following loop, which should always be used as a source of
symmetry information in preference to the above space-group names.
They are only intended as comments.
;
_olex2_refinement_description
;
1. Fixed Uiso
 At 1.2 times of:
  All C(H) groups, All C(H,H) groups
 At 1.5 times of:
  All O(H) groups
2. Rigid body (RIGU) restrains
 N1A, C13B, H13E, H13F, C14B, H14E, H14F, C15B, H15E, H15F, N3B, C12B, H12B,
 C10B, H10B, C11B, H11B
 with sigma for 1-2 distances of 0.004 and sigma for 1-3 distances of 0.004
 N3A, C12A, H12A, C10A, H10A, C11A, H11A, C13A, H13C, H13D, C14A, H14C, H14D,
 C15A, H15C, H15D, N1B
 with sigma for 1-2 distances of 0.004 and sigma for 1-3 distances of 0.004
3. Others
 Fixed Sof: N3A(0.6) C12A(0.6) H12A(0.6) C10A(0.6) H10A(0.6) N1A(0.4)
 C11A(0.6) H11A(0.6) C13A(0.6) H13C(0.6) H13D(0.6) C14A(0.6) H14C(0.6)
 H14D(0.6) C15A(0.6) H15C(0.6) H15D(0.6) C13B(0.4) H13E(0.4) H13F(0.4)
 C14B(0.4) H14E(0.4) H14F(0.4) C15B(0.4) H15E(0.4) H15F(0.4) N3B(0.4) C12B(0.4)
 H12B(0.4) C10B(0.4) H10B(0.4) N1B(0.6) C11B(0.4) H11B(0.4)
4.a Secondary CH2 refined with riding coordinates:
 C15(H15A,H15B), C14(H14A,H14B), C13(H13A,H13B), C13A(H13C,H13D), C14A(H14C,
 H14D), C15A(H15C,H15D), C13B(H13E,H13F), C14B(H14E,H14F), C15B(H15E,H15F)
4.b Aromatic/amide H refined with riding coordinates:
 C24(H24), C18(H18), C23(H23), C19(H19), C12(H12), C10(H10), C12A(H12A),
 C10A(H10A), C11(H11), C11A(H11A), C2(H2), C5(H5), C4(H4), C3(H3), C12B(H12B),
 C10B(H10B), C11B(H11B)
4.c Idealised tetrahedral OH refined as rotating group:
 O2(H2A), O1(H1)
;
_olex2_submission_special_instructions 'No special instructions were received'

loop_
_space_group_symop_operation_xyz
'x, y, z'
'-x, -y, -z'

loop_
_atom_site_label
_atom_site_type_symbol
_atom_site_fract_x
_atom_site_fract_y
_atom_site_fract_z
_atom_site_U_iso_or_equiv
_atom_site_adp_type
_atom_site_occupancy
_atom_site_site_symmetry_order
_atom_site_calc_flag
_atom_site_refinement_flags_posn
_atom_site_refinement_flags_adp
_atom_site_refinement_flags_occupancy
_atom_site_disorder_assembly
_atom_site_disorder_group
C8 C 0.3811(3) 0.1797(3) 0.42332(15) 0.0408(6) Uani 1 1 d . . . . .
C21 C 0.1942(3) 0.2257(3) 0.53353(15) 0.0407(7) Uani 1 1 d . . . . .
C16 C 0.2840(3) 0.4267(3) 0.48306(15) 0.0416(7) Uani 1 1 d . . . . .
C20 C 0.0989(3) 0.3243(3) 0.58968(15) 0.0431(7) Uani 1 1 d . . . . .
C9 C 0.2867(3) 0.2779(3) 0.47991(14) 0.0392(6) Uani 1 1 d . . . . .
C22 C 0.1969(3) 0.0779(3) 0.53006(15) 0.0417(7) Uani 1 1 d . . . . .
C7 C 0.4809(3) 0.2330(3) 0.36801(16) 0.0449(7) Uani 1 1 d . . . . .
C17 C 0.3805(3) 0.4825(3) 0.42638(16) 0.0450(7) Uani 1 1 d . . . . .
C24 C 0.3808(3) 0.0363(3) 0.42051(16) 0.0471(7) Uani 1 1 d . . . . .
H24 H 0.4419 -0.0271 0.3825 0.057 Uiso 1 1 calc R . . . .
C18 C 0.1910(3) 0.5205(3) 0.53895(16) 0.0468(7) Uani 1 1 d . . . . .
H18 H 0.1896 0.6183 0.5414 0.056 Uiso 1 1 calc R . . . .
C26 C -0.0016(3) 0.2713(4) 0.64412(16) 0.0515(8) Uani 1 1 d . . . . .
C23 C 0.2891(3) -0.0162(3) 0.47441(16) 0.0476(7) Uani 1 1 d . . . . .
H23 H 0.2906 -0.1141 0.4725 0.057 Uiso 1 1 calc R . . . .
C19 C 0.0991(3) 0.4683(4) 0.59179(16) 0.0497(7) Uani 1 1 d . . . . .
H19 H 0.0368 0.5322 0.6292 0.060 Uiso 1 1 calc R . . . .
C25 C 0.1009(3) 0.0213(4) 0.58644(16) 0.0504(8) Uani 1 1 d . . . . .
C15 C 0.5673(3) 0.4322(4) 0.31291(16) 0.0529(8) Uani 1 1 d . . . . .
H15A H 0.6673 0.3568 0.3107 0.064 Uiso 1 1 calc R . . . .
H15B H 0.5779 0.5236 0.3307 0.064 Uiso 1 1 calc R . . . .
C14 C 0.4980(4) 0.4606(4) 0.22827(17) 0.0592(8) Uani 1 1 d . . . . .
H14A H 0.4006 0.5403 0.2300 0.071 Uiso 1 1 calc R . . . .
H14B H 0.4815 0.3710 0.2121 0.071 Uiso 1 1 calc R . . . .
C13 C 0.5986(4) 0.5040(4) 0.16511(18) 0.0650(9) Uani 1 1 d . . . . .
H13A H 0.6932 0.4214 0.1603 0.078 Uiso 1 1 calc R . . . .
H13B H 0.5497 0.5233 0.1122 0.078 Uiso 1 1 calc R . . . .
C12 C 0.5271(4) 0.7724(4) 0.2025(2) 0.0717(10) Uani 1 1 d . . . . .
H12 H 0.4226 0.8020 0.1978 0.086 Uiso 1 1 calc R . . . .
N3 N 0.7559(4) 0.7802(4) 0.22478(19) 0.0849(9) Uani 1 1 d . . . . .
C10 C 0.7641(4) 0.6491(5) 0.2012(2) 0.0728(10) Uani 1 1 d . . . . .
H10 H 0.8552 0.5712 0.1946 0.087 Uiso 1 1 calc R . . . .
N3A N 0.1556(18) -0.253(2) 1.0004(11) 0.064(3) Uani 0.6 1 d . U P A 1
C12A C 0.263(3) -0.128(3) 0.9141(15) 0.086(7) Uani 0.6 1 d . U P A 1
H12A H 0.3213 -0.0701 0.8962 0.103 Uiso 0.6 1 calc R U P A 1
C10A C 0.0806(8) -0.2079(9) 0.9314(4) 0.063(2) Uani 0.6 1 d . U P A 1
H10A H -0.0117 -0.2202 0.9231 0.076 Uiso 0.6 1 calc R U P A 1
N2 N 0.4726(3) 0.3812(3) 0.37241(13) 0.0456(6) Uani 1 1 d . . . . .
N2A N 0.0077(3) 0.1228(3) 0.64043(13) 0.0519(6) Uani 1 1 d . . . . .
N1 N 0.6297(3) 0.6367(3) 0.18729(14) 0.0536(7) Uani 1 1 d . . . . .
N1A N 0.1138(9) -0.0755(9) 0.9056(5) 0.0583(19) Uani 0.4 1 d . U P B 2
C11 C 0.6077(5) 0.8561(4) 0.2261(2) 0.0752(10) Uani 1 1 d . . . . .
H11 H 0.5650 0.9545 0.2414 0.090 Uiso 1 1 calc R . . . .
C11A C 0.279(2) -0.2144(19) 0.9873(9) 0.081(5) Uani 0.6 1 d . U P A 1
H11A H 0.3625 -0.2412 1.0217 0.098 Uiso 0.6 1 calc R U P A 1
C1 C 0.7824(3) -0.3207(4) 0.82679(17) 0.0544(8) Uani 1 1 d . . . . .
C6 C 0.8090(3) -0.4258(4) 0.89265(18) 0.0550(8) Uani 1 1 d . . . . .
C2 C 0.7142(4) -0.1717(4) 0.8403(2) 0.0643(9) Uani 1 1 d . . . . .
H2 H 0.6960 -0.1019 0.7962 0.077 Uiso 1 1 calc R . . . .
C5 C 0.7704(4) -0.3766(4) 0.97055(19) 0.0678(9) Uani 1 1 d . . . . .
H5 H 0.7905 -0.4457 1.0150 0.081 Uiso 1 1 calc R . . . .
C4 C 0.7024(4) -0.2262(4) 0.9835(2) 0.0718(10) Uani 1 1 d . . . . .
H4 H 0.6773 -0.1947 1.0365 0.086 Uiso 1 1 calc R . . . .
C3 C 0.6718(4) -0.1234(4) 0.9187(2) 0.0732(10) Uani 1 1 d . . . . .
H3 H 0.6231 -0.0222 0.9272 0.088 Uiso 1 1 calc R . . . .
O4 O 0.5680(2) 0.1520(2) 0.32026(12) 0.0634(6) Uani 1 1 d . . . . .
O3 O 0.3806(2) 0.6104(2) 0.42640(12) 0.0613(6) Uani 1 1 d . . . . .
O5 O -0.0930(2) 0.3528(3) 0.69035(12) 0.0693(7) Uani 1 1 d . . . . .
O6 O 0.0997(3) -0.1053(3) 0.58626(13) 0.0650(6) Uani 1 1 d . . . . .
O2 O 0.8236(3) -0.3631(3) 0.74906(12) 0.0726(7) Uani 1 1 d . . . . .
H2A H 0.8520 -0.4546 0.7483 0.109 Uiso 1 1 calc GR . . . .
O1 O 0.8733(3) -0.5710(3) 0.87388(13) 0.0775(7) Uani 1 1 d . . . . .
H1 H 0.8636 -0.6252 0.9128 0.116 Uiso 1 1 calc GR . . . .
C13A C -0.102(2) 0.0871(19) 0.6968(10) 0.057(3) Uani 0.6 1 d . U P A 1
H13C H -0.1235 0.0015 0.6780 0.068 Uiso 0.6 1 calc R U P A 1
H13D H -0.1965 0.1715 0.6967 0.068 Uiso 0.6 1 calc R U P A 1
C14A C -0.0394(6) 0.0519(6) 0.7848(3) 0.0493(12) Uani 0.6 1 d . U P A 1
H14C H -0.0062 0.1321 0.8009 0.059 Uiso 0.6 1 calc R U P A 1
H14D H -0.1187 0.0459 0.8225 0.059 Uiso 0.6 1 calc R U P A 1
C15A C 0.0907(8) -0.0933(8) 0.7897(4) 0.0562(18) Uani 0.6 1 d . U P A 1
H15C H 0.0602 -0.1701 0.7665 0.067 Uiso 0.6 1 calc R U P A 1
H15D H 0.1737 -0.0824 0.7566 0.067 Uiso 0.6 1 calc R U P A 1
C13B C -0.070(3) 0.043(3) 0.6994(17) 0.059(5) Uani 0.4 1 d . U P B 2
H13E H -0.1147 -0.0139 0.6676 0.071 Uiso 0.4 1 calc R U P B 2
H13F H -0.1526 0.1188 0.7260 0.071 Uiso 0.4 1 calc R U P B 2
C14B C 0.0272(12) -0.0620(13) 0.7659(6) 0.051(2) Uani 0.4 1 d . U P B 2
H14E H -0.0110 -0.1431 0.7793 0.061 Uiso 0.4 1 calc R U P B 2
H14F H 0.1303 -0.1049 0.7459 0.061 Uiso 0.4 1 calc R U P B 2
C15B C 0.0248(10) 0.0224(9) 0.8413(5) 0.061(2) Uani 0.4 1 d . U P B 2
H15E H 0.0645 0.1024 0.8279 0.073 Uiso 0.4 1 calc R U P B 2
H15F H -0.0787 0.0672 0.8603 0.073 Uiso 0.4 1 calc R U P B 2
N3B N 0.183(3) -0.234(3) 1.0072(15) 0.058(4) Uani 0.4 1 d . U P B 2
C12B C 0.283(4) -0.134(4) 0.906(2) 0.064(5) Uani 0.4 1 d . U P B 2
H12B H 0.3514 -0.1224 0.8665 0.077 Uiso 0.4 1 calc R U P B 2
C10B C 0.0672(15) -0.1557(15) 0.9645(7) 0.070(3) Uani 0.4 1 d . U P B 2
H10B H -0.0312 -0.1549 0.9726 0.084 Uiso 0.4 1 calc R U P B 2
N1B N 0.1449(6) -0.1434(6) 0.8739(3) 0.0543(12) Uani 0.6 1 d . U P A 1
C11B C 0.305(3) -0.203(2) 0.9757(12) 0.050(3) Uani 0.4 1 d . U P B 2
H11B H 0.3967 -0.2310 1.0029 0.060 Uiso 0.4 1 calc R U P B 2

loop_
_atom_site_aniso_label
_atom_site_aniso_U_11
_atom_site_aniso_U_22
_atom_site_aniso_U_33
_atom_site_aniso_U_23
_atom_site_aniso_U_13
_atom_site_aniso_U_12
C8 0.0438(15) 0.0464(18) 0.0332(14) -0.0001(12) -0.0014(11) -0.0169(13)
C21 0.0423(15) 0.0462(18) 0.0341(14) 0.0001(12) -0.0045(11) -0.0160(13)
C16 0.0480(16) 0.0449(18) 0.0343(14) -0.0011(12) -0.0041(11) -0.0189(13)
C20 0.0454(16) 0.0545(19) 0.0308(14) 0.0023(13) -0.0027(11) -0.0194(14)
C9 0.0416(15) 0.0472(17) 0.0305(14) 0.0003(12) -0.0020(10) -0.0175(12)
C22 0.0442(15) 0.0482(18) 0.0369(15) 0.0009(13) -0.0045(11) -0.0211(13)
C7 0.0500(16) 0.0504(19) 0.0369(15) -0.0031(13) 0.0016(12) -0.0205(14)
C17 0.0519(17) 0.0498(19) 0.0384(16) -0.0022(14) -0.0027(12) -0.0236(14)
C24 0.0548(17) 0.0502(19) 0.0385(15) -0.0054(13) 0.0042(12) -0.0205(14)
C18 0.0566(17) 0.0459(18) 0.0403(16) -0.0031(13) -0.0028(12) -0.0205(14)
C26 0.0515(17) 0.075(2) 0.0325(15) -0.0026(15) -0.0005(12) -0.0267(16)
C23 0.0573(18) 0.0458(18) 0.0445(16) 0.0015(13) -0.0063(13) -0.0238(14)
C19 0.0529(17) 0.056(2) 0.0374(16) -0.0085(14) 0.0011(12) -0.0147(14)
C25 0.0554(18) 0.064(2) 0.0387(16) 0.0058(15) -0.0068(12) -0.0307(16)
C15 0.0606(18) 0.068(2) 0.0426(16) -0.0020(15) 0.0054(13) -0.0381(16)
C14 0.076(2) 0.068(2) 0.0495(18) 0.0001(16) 0.0039(14) -0.0447(18)
C13 0.090(2) 0.071(2) 0.0463(18) -0.0049(16) 0.0102(16) -0.045(2)
C12 0.067(2) 0.066(2) 0.080(2) -0.0012(19) 0.0213(17) -0.022(2)
N3 0.100(3) 0.085(3) 0.085(2) -0.0025(18) -0.0084(18) -0.050(2)
C10 0.063(2) 0.083(3) 0.076(2) 0.005(2) -0.0010(17) -0.032(2)
N3A 0.077(7) 0.060(5) 0.063(4) 0.007(3) -0.010(4) -0.035(4)
C12A 0.092(10) 0.108(13) 0.079(8) 0.030(8) -0.020(7) -0.065(10)
C10A 0.061(3) 0.082(5) 0.053(4) 0.008(3) -0.004(3) -0.034(3)
N2 0.0536(14) 0.0517(16) 0.0380(13) -0.0014(11) 0.0039(10) -0.0270(12)
N2A 0.0559(15) 0.0747(19) 0.0360(13) 0.0034(12) 0.0025(10) -0.0374(14)
N1 0.0628(17) 0.0556(17) 0.0463(14) -0.0031(12) 0.0130(11) -0.0263(13)
N1A 0.068(5) 0.055(5) 0.052(4) 0.003(3) -0.004(3) -0.022(3)
C11 0.104(3) 0.059(2) 0.069(2) -0.0090(18) 0.020(2) -0.038(2)
C11A 0.094(8) 0.099(8) 0.069(7) 0.025(5) -0.021(6) -0.060(6)
C1 0.0555(18) 0.069(2) 0.0436(18) -0.0004(16) 0.0021(13) -0.0281(16)
C6 0.0565(18) 0.060(2) 0.0477(18) -0.0033(16) 0.0086(13) -0.0190(16)
C2 0.071(2) 0.061(2) 0.064(2) 0.0042(17) -0.0012(16) -0.0273(18)
C5 0.084(2) 0.075(3) 0.0471(19) 0.0006(17) 0.0088(16) -0.031(2)
C4 0.089(3) 0.069(3) 0.061(2) -0.015(2) 0.0162(17) -0.031(2)
C3 0.077(2) 0.060(2) 0.083(3) -0.007(2) 0.0046(19) -0.0232(19)
O4 0.0702(14) 0.0643(15) 0.0613(13) -0.0125(11) 0.0250(11) -0.0306(12)
O3 0.0778(15) 0.0539(15) 0.0615(14) -0.0031(11) 0.0055(10) -0.0350(12)
O5 0.0643(14) 0.0950(18) 0.0521(13) -0.0135(12) 0.0187(10) -0.0315(13)
O6 0.0785(16) 0.0664(16) 0.0642(14) 0.0071(12) 0.0024(11) -0.0446(13)
O2 0.0926(18) 0.0778(17) 0.0485(13) 0.0002(11) 0.0103(11) -0.0320(15)
O1 0.1051(19) 0.0620(16) 0.0544(14) 0.0006(11) 0.0198(13) -0.0167(14)
C13A 0.061(7) 0.080(9) 0.037(4) 0.013(4) -0.004(4) -0.037(5)
C14A 0.056(3) 0.050(3) 0.043(3) 0.000(2) 0.006(2) -0.021(3)
C15A 0.057(4) 0.064(4) 0.041(3) 0.005(3) 0.005(2) -0.012(3)
C13B 0.048(9) 0.080(12) 0.058(7) 0.023(7) -0.003(5) -0.038(8)
C14B 0.054(6) 0.045(6) 0.056(5) 0.004(4) 0.003(4) -0.019(5)
C15B 0.070(5) 0.055(5) 0.055(4) 0.000(3) -0.004(3) -0.017(4)
N3B 0.062(6) 0.072(9) 0.055(6) 0.007(6) 0.000(4) -0.043(5)
C12B 0.066(6) 0.072(10) 0.059(6) 0.006(6) -0.003(4) -0.033(5)
C10B 0.078(5) 0.079(8) 0.063(6) 0.008(5) -0.004(5) -0.043(5)
N1B 0.063(3) 0.050(3) 0.050(3) 0.003(2) 0.001(2) -0.021(2)
C11B 0.064(6) 0.053(7) 0.046(5) -0.009(5) 0.003(4) -0.037(5)

loop_
_atom_type_symbol
_atom_type_description
_atom_type_scat_dispersion_real
_atom_type_scat_dispersion_imag
_atom_type_scat_source
C C 0.0033 0.0016 'International Tables Vol C Tables 4.2.6.8 and 6.1.1.4'
H H 0.0000 0.0000 'International Tables Vol C Tables 4.2.6.8 and 6.1.1.4'
N N 0.0061 0.0033 'International Tables Vol C Tables 4.2.6.8 and 6.1.1.4'
O O 0.0106 0.0060 'International Tables Vol C Tables 4.2.6.8 and 6.1.1.4'

loop_
_geom_angle_atom_site_label_1
_geom_angle_atom_site_label_2
_geom_angle_atom_site_label_3
_geom_angle
C9 C8 C7 119.4(3)
C24 C8 C9 120.1(2)
C24 C8 C7 120.5(2)
C9 C21 C20 119.1(3)
C22 C21 C20 121.1(3)
C22 C21 C9 119.7(2)
C9 C16 C17 120.1(2)
C18 C16 C9 119.9(3)
C18 C16 C17 120.0(3)
C21 C20 C26 119.3(3)
C19 C20 C21 119.8(3)
C19 C20 C26 121.0(3)
C21 C9 C8 119.1(3)
C21 C9 C16 119.9(2)
C16 C9 C8 121.0(2)
C21 C22 C25 120.3(2)
C23 C22 C21 120.5(2)
C23 C22 C25 119.3(3)
N2 C7 C8 117.6(2)
O4 C7 C8 122.1(3)
O4 C7 N2 120.3(3)
N2 C17 C16 116.7(2)
O3 C17 C16 122.3(3)
O3 C17 N2 121.0(2)
C8 C24 C23 120.7(3)
C16 C18 C19 120.0(3)
N2A C26 C20 117.8(2)
O5 C26 C20 122.7(3)
O5 C26 N2A 119.5(3)
C22 C23 C24 119.8(3)
C20 C19 C18 121.3(3)
N2A C25 C22 116.7(3)
O6 C25 C22 122.9(3)
O6 C25 N2A 120.5(3)
N2 C15 C14 110.9(2)
C15 C14 C13 111.7(3)
N1 C13 C14 111.6(2)
C11 C12 N1 105.8(3)
C10 N3 C11 103.4(3)
N3 C10 N1 114.0(3)
C10A N3A C11A 103.0(13)
N1B C12A C11A 106.5(17)
N3A C10A N1B 116.2(8)
C7 N2 C17 125.2(2)
C7 N2 C15 115.8(2)
C17 N2 C15 119.0(2)
C26 N2A C25 124.8(2)
C26 N2A C13A 111.6(7)
C26 N2A C13B 125.0(11)
C25 N2A C13A 123.4(8)
C25 N2A C13B 109.9(11)
C12 N1 C13 127.0(3)
C10 N1 C13 127.8(3)
C10 N1 C12 105.1(3)
C15B N1A C12B 123.9(15)
C10B N1A C15B 127.7(9)
C10B N1A C12B 107.0(16)
N3 C11 C12 111.8(3)
N3A C11A C12A 109.3(16)
C2 C1 C6 119.7(3)
O2 C1 C6 121.3(3)
O2 C1 C2 119.1(3)
C5 C6 C1 119.0(3)
O1 C6 C1 116.0(3)
O1 C6 C5 125.0(3)
C1 C2 C3 121.0(3)
C6 C5 C4 120.8(3)
C3 C4 C5 120.3(3)
C4 C3 C2 119.2(3)
N2A C13A C14A 110.5(12)
C15A C14A C13A 110.7(8)
N1B C15A C14A 113.7(5)
N2A C13B C14B 116.9(18)
C15B C14B C13B 110.0(15)
N1A C15B C14B 111.0(8)
C10B N3B C11B 107.8(18)
C11B C12B N1A 100(2)
N3B C10B N1A 107.9(14)
C12A N1B C15A 129.8(12)
C10A N1B C12A 103.1(11)
C10A N1B C15A 127.0(6)
C12B C11B N3B 114(2)

loop_
_geom_bond_atom_site_label_1
_geom_bond_atom_site_label_2
_geom_bond_distance
C8 C9 1.415(3)
C8 C7 1.479(4)
C8 C24 1.370(4)
C21 C20 1.415(4)
C21 C9 1.407(4)
C21 C22 1.403(4)
C16 C9 1.412(4)
C16 C17 1.482(4)
C16 C18 1.382(4)
C20 C26 1.474(4)
C20 C19 1.374(4)
C22 C23 1.377(4)
C22 C25 1.480(4)
C7 N2 1.391(4)
C7 O4 1.215(3)
C17 N2 1.393(3)
C17 O3 1.217(3)
C24 C23 1.406(4)
C18 C19 1.396(4)
C26 N2A 1.392(4)
C26 O5 1.218(3)
C25 N2A 1.398(4)
C25 O6 1.210(3)
C15 C14 1.516(4)
C15 N2 1.475(3)
C14 C13 1.517(4)
C13 N1 1.457(4)
C12 N1 1.354(4)
C12 C11 1.351(5)
N3 C10 1.304(4)
N3 C11 1.334(5)
C10 N1 1.337(4)
N3A C10A 1.318(15)
N3A C11A 1.346(16)
C12A C11A 1.40(3)
C12A N1B 1.36(3)
C10A N1B 1.336(8)
N2A C13A 1.48(2)
N2A C13B 1.52(3)
N1A C15B 1.441(11)
N1A C12B 1.49(4)
N1A C10B 1.352(13)
C1 C6 1.394(4)
C1 C2 1.369(4)
C1 O2 1.360(3)
C6 C5 1.377(4)
C6 O1 1.354(4)
C2 C3 1.389(5)
C5 C4 1.379(5)
C4 C3 1.367(5)
C13A C14A 1.546(15)
C14A C15A 1.500(8)
C15A N1B 1.477(8)
C13B C14B 1.53(2)
C14B C15B 1.504(13)
N3B C10B 1.29(2)
N3B C11B 1.36(2)
C12B C11B 1.27(4)
